data_2015005
loop_
_publ_author_name
'Graham King'
'Milan Gembicky'
'Philip Coppens'

_publ_section_title
;
 Two novel bis(2,9-dimethyl-1,10-phenanthroline)copper(I) complexes:
 [Cu(dmp)~2~]~2~(PF~6~)~2~&#x00B7;0.5(bpmh)&#x00B7;CH~3~CN and
 [Cu(dmp)~2~][N(CN)~2~]
;
_journal_issue 7
_journal_name_full 'Acta Crystallographica Section C'
_journal_page_first m329
_journal_page_last m332
_journal_paper_doi 10.1107/S0108270105010760
_journal_volume 61
_journal_year 2005
_chemical_formula_iupac '[Cu (C14 H12 N2)2]2 (P F6)2 (C12 H10 N4)0.5 , C2 H3 N'
_chemical_formula_moiety '2C28 H24 Cu N4 + , 0.5C12 H10 N4 , 2F6 P - , C2 H3 N'
_chemical_formula_sum 'C64 H56 Cu2 F12 N11 P2'
_chemical_formula_weight 1396.24
_chemical_name_common '[Cu(dmp)2]2[PF6]2ACN0.5bpmh'
_chemical_name_systematic
;Bis[bis(2,9-dimethyl-1,10-phenanthroline-\k^2^N,N')copper(I)]
bis(hexafluorophosphate)
 hemi[bis(4-pyridylmethylidyne)hydrazine] acetonitrile
solvate
;
_space_group_IT_number 2
_symmetry_cell_setting triclinic
_symmetry_space_group_name_Hall '-P 1'
_symmetry_space_group_name_H-M 'P -1'
_atom_sites_solution_hydrogens difmap
_atom_sites_solution_primary direct
_atom_sites_solution_secondary difmap
_audit_creation_method SHELXL97
_cell_angle_alpha 111.7760(10)
_cell_angle_beta 91.6790(10)
_cell_angle_gamma 104.2120(10)
_cell_formula_units_Z 2
_cell_length_a 13.6775(5)
_cell_length_b 14.0221(5)
_cell_length_c 17.2879(6)
_cell_measurement_reflns_used 22175
_cell_measurement_temperature 90.0(10)
_cell_measurement_theta_max 56.14
_cell_measurement_theta_min 4.86
_cell_volume 2957.96(18)
_computing_cell_refinement SMART
_computing_data_collection 'SMART (Bruker, 1999)'
_computing_data_reduction 'SAINT (Bruker, 1999)'
_computing_molecular_graphics 'SHELXTL (Bruker, 1997)'
_computing_publication_material SHELXTL
_computing_structure_refinement 'SHELXL97 (Sheldrick, 1997)'
_computing_structure_solution 'SHELXS97 (Sheldrick, 1997)'
_diffrn_ambient_temperature 90.0(10)
_diffrn_measured_fraction_theta_full 0.995
_diffrn_measured_fraction_theta_max 0.995
_diffrn_measurement_device_type 'Bruker SMART CCD area-detector'
_diffrn_measurement_method '\f and \w'
_diffrn_radiation_monochromator graphite
_diffrn_radiation_source 'rotating anode'
_diffrn_radiation_type MoK\a
_diffrn_radiation_wavelength 0.71073
_diffrn_reflns_av_R_equivalents 0.0234
_diffrn_reflns_av_sigmaI/netI 0.0218
_diffrn_reflns_limit_h_max 18
_diffrn_reflns_limit_h_min -18
_diffrn_reflns_limit_k_max 18
_diffrn_reflns_limit_k_min -18
_diffrn_reflns_limit_l_max 22
_diffrn_reflns_limit_l_min -22
_diffrn_reflns_number 45314
_diffrn_reflns_theta_full 28.07
_diffrn_reflns_theta_max 28.07
_diffrn_reflns_theta_min 1.63
_diffrn_standards_decay_% 0
_diffrn_standards_number 0
_exptl_absorpt_coefficient_mu 0.864
_exptl_absorpt_correction_T_max 0.9185
_exptl_absorpt_correction_T_min 0.7815
_exptl_absorpt_correction_type multi-scan
_exptl_absorpt_process_details '(SADABS; Sheldrick, 1996)'
_exptl_crystal_colour red
_exptl_crystal_density_diffrn 1.568
_exptl_crystal_density_method 'not measured'
_exptl_crystal_description cubic
_exptl_crystal_F_000 1426
_exptl_crystal_size_max 0.20
_exptl_crystal_size_mid 0.20
_exptl_crystal_size_min 0.20
_refine_diff_density_max 1.029
_refine_diff_density_min -0.687
_refine_ls_extinction_coef 0.0133(4)
_refine_ls_extinction_expression Fc^*^=kFc[1+0.001xFc^2^\l^3^/sin(2\q)]^-1/4^
_refine_ls_extinction_method 'SHELXL97 (Sheldrick, 1997)'
_refine_ls_goodness_of_fit_ref 1.036
_refine_ls_hydrogen_treatment constr
_refine_ls_matrix_type full
_refine_ls_number_parameters 849
_refine_ls_number_reflns 14342
_refine_ls_number_restraints 0
_refine_ls_restrained_S_all 1.036
_refine_ls_R_factor_all 0.0357
_refine_ls_R_factor_gt 0.0301
_refine_ls_shift/su_max 0.002
_refine_ls_shift/su_mean 0.000
_refine_ls_structure_factor_coef Fsqd
_refine_ls_weighting_details 'calc w = 1/[\s^2^(Fo^2^)+(0.0399P)^2^+2.1375P] where P=(Fo^2^+2Fc^2^)/3'
_refine_ls_weighting_scheme calc
_refine_ls_wR_factor_gt 0.0779
_refine_ls_wR_factor_ref 0.0821
_reflns_number_gt 12664
_reflns_number_total 14342
_reflns_threshold_expression I>2\s(I)
_cod_data_source_file gg1253.cif
_cod_data_source_block I
_cod_depositor_comments
;
The following automatic conversions were performed:

'_chemical_melting_point' value 'not measured' was changed to '?' -
the value is undefined or not given.

Automatic conversion script
Id: cif_fix_values 1715 2011-07-08 13:25:40Z adriana 
;
_cod_original_sg_symbol_Hall -P1
_cod_original_sg_symbol_H-M P-1
_cod_database_code 2015005
_cod_database_fobs_code 2015005

loop_
_symmetry_equiv_pos_as_xyz
'x, y, z'
'-x, -y, -z'

loop_
_atom_site_label
_atom_site_fract_x
_atom_site_fract_y
_atom_site_fract_z
_atom_site_U_iso_or_equiv
_atom_site_adp_type
_atom_site_calc_flag
_atom_site_refinement_flags
_atom_site_occupancy
_atom_site_disorder_assembly
_atom_site_disorder_group
_atom_site_type_symbol
Cu1 0.040605(13) 0.253855(14) 0.263530(10) 0.01441(5) Uani d . 1 . . Cu
Cu2 0.672579(13) 0.806172(14) 0.246437(11) 0.01431(5) Uani d . 1 . . Cu
N1 -0.06378(9) 0.24801(10) 0.34476(7) 0.0136(2) Uani d . 1 . . N
N10 0.47393(9) 0.53999(9) 0.01087(8) 0.0153(2) Uani d . 1 . . N
N1S 0.81905(15) 0.76658(14) 0.46545(10) 0.0358(4) Uani d . 1 . . N
N2 0.12510(9) 0.37670(10) 0.36760(7) 0.0135(2) Uani d . 1 . . N
N3 0.01559(9) 0.24898(10) 0.14632(8) 0.0141(2) Uani d . 1 . . N
N4 0.11593(9) 0.14164(9) 0.20480(8) 0.0137(2) Uani d . 1 . . N
N5 0.57553(9) 0.79546(10) 0.33107(8) 0.0139(2) Uani d . 1 . . N
N6 0.76802(9) 0.91613(10) 0.35299(8) 0.0142(2) Uani d . 1 . . N
N7 0.62281(9) 0.83739(10) 0.14703(8) 0.0137(2) Uani d . 1 . . N
N8 0.72591(9) 0.70006(10) 0.15487(7) 0.0133(2) Uani d . 1 . . N
N9 0.30178(10) 0.80067(11) -0.03212(9) 0.0214(3) Uani d . 1 . . N
P1 0.14600(3) 0.69708(3) 0.21966(2) 0.01714(8) Uani d . 1 . . P
P2 0.50268(3) 0.28465(3) 0.31493(3) 0.02073(9) Uani d . 1 . . P
C1 -0.16077(11) 0.19075(12) 0.33093(9) 0.0157(3) Uani d . 1 . . C
C10 0.21810(11) 0.44096(12) 0.37644(9) 0.0158(3) Uani d . 1 . . C
C11 0.07941(11) 0.38281(11) 0.43757(9) 0.0129(3) Uani d . 1 . . C
C12 -0.02217(11) 0.31474(11) 0.42539(9) 0.0134(3) Uani d . 1 . . C
C13 -0.20631(12) 0.11992(13) 0.24186(10) 0.0212(3) Uani d . 1 . . C
C14 0.26407(12) 0.43455(13) 0.29755(10) 0.0205(3) Uani d . 1 . . C
C15 -0.03477(11) 0.30332(12) 0.11908(9) 0.0175(3) Uani d . 1 . . C
C16 -0.04474(12) 0.29005(13) 0.03426(10) 0.0214(3) Uani d . 1 . . C
C17 -0.00286(12) 0.21939(13) -0.02308(10) 0.0214(3) Uani d . 1 . . C
C18 0.05071(11) 0.16093(12) 0.00388(9) 0.0175(3) Uani d . 1 . . C
C19 0.09740(12) 0.08522(13) -0.05104(9) 0.0217(3) Uani d . 1 . . C
C1S 0.63604(17) 0.64642(17) 0.45241(14) 0.0386(5) Uani d . 1 . . C
C2 -0.21953(12) 0.19578(12) 0.39738(10) 0.0188(3) Uani d . 1 . . C
C20 0.15000(12) 0.03341(13) -0.02122(10) 0.0221(3) Uani d . 1 . . C
C21 0.16009(11) 0.05131(11) 0.06611(9) 0.0171(3) Uani d . 1 . . C
C22 0.21480(12) 0.00004(12) 0.10049(11) 0.0223(3) Uani d . 1 . . C
C23 0.21922(12) 0.02092(13) 0.18451(11) 0.0228(3) Uani d . 1 . . C
C24 0.16881(11) 0.09288(12) 0.23615(10) 0.0172(3) Uani d . 1 . . C
C25 0.11273(10) 0.12267(11) 0.12128(9) 0.0137(3) Uani d . 1 . . C
C26 0.05823(11) 0.17894(11) 0.08979(9) 0.0142(3) Uani d . 1 . . C
C27 -0.07941(13) 0.37991(13) 0.18357(10) 0.0239(3) Uani d . 1 . . C
C28 0.17500(12) 0.11756(13) 0.32837(10) 0.0215(3) Uani d . 1 . . C
C29 0.48094(11) 0.73270(12) 0.31818(9) 0.0156(3) Uani d . 1 . . C
C2S 0.73890(17) 0.71369(15) 0.45964(11) 0.0301(4) Uani d . 1 . . C
C3 -0.17666(12) 0.25851(12) 0.47867(10) 0.0185(3) Uani d . 1 . . C
C30 0.41959(12) 0.74442(13) 0.38379(10) 0.0197(3) Uani d . 1 . . C
C31 0.45818(12) 0.81936(13) 0.46308(10) 0.0207(3) Uani d . 1 . . C
C32 0.55868(12) 0.88548(12) 0.47866(9) 0.0173(3) Uani d . 1 . . C
C33 0.60658(13) 0.96354(13) 0.55986(10) 0.0211(3) Uani d . 1 . . C
C34 0.70476(13) 1.02150(12) 0.57177(9) 0.0202(3) Uani d . 1 . . C
C35 0.76390(12) 1.00678(12) 0.50304(9) 0.0167(3) Uani d . 1 . . C
C36 0.86818(12) 1.06060(12) 0.51247(10) 0.0196(3) Uani d . 1 . . C
C37 0.91908(12) 1.03938(12) 0.44358(10) 0.0197(3) Uani d . 1 . . C
C38 0.86685(11) 0.96654(12) 0.36375(10) 0.0170(3) Uani d . 1 . . C
C39 0.71787(11) 0.93400(11) 0.42207(9) 0.0141(3) Uani d . 1 . . C
C4 -0.07471(12) 0.32137(12) 0.49521(9) 0.0159(3) Uani d . 1 . . C
C40 0.61406(11) 0.87087(11) 0.40982(9) 0.0140(3) Uani d . 1 . . C
C41 0.44300(12) 0.64627(13) 0.23280(10) 0.0209(3) Uani d . 1 . . C
C42 0.92144(12) 0.94280(13) 0.28771(10) 0.0213(3) Uani d . 1 . . C
C43 0.57007(11) 0.90498(12) 0.14463(10) 0.0171(3) Uani d . 1 . . C
C44 0.55138(12) 0.92158(12) 0.07061(10) 0.0205(3) Uani d . 1 . . C
C45 0.58302(11) 0.86402(13) -0.00244(10) 0.0194(3) Uani d . 1 . . C
C46 0.63400(11) 0.78789(12) -0.00256(9) 0.0156(3) Uani d . 1 . . C
C47 0.66669(11) 0.72132(13) -0.07656(9) 0.0189(3) Uani d . 1 . . C
C48 0.71859(11) 0.65206(12) -0.07242(9) 0.0183(3) Uani d . 1 . . C
C49 0.74262(11) 0.64366(11) 0.00575(9) 0.0149(3) Uani d . 1 . . C
C5 -0.02428(13) 0.39214(12) 0.57785(9) 0.0191(3) Uani d . 1 . . C
C50 0.80055(11) 0.57673(12) 0.01424(9) 0.0177(3) Uani d . 1 . . C
C51 0.81996(12) 0.57407(12) 0.09145(10) 0.0188(3) Uani d . 1 . . C
C52 0.78010(11) 0.63548(12) 0.16128(9) 0.0156(3) Uani d . 1 . . C
C53 0.70873(10) 0.70556(11) 0.07859(9) 0.0128(3) Uani d . 1 . . C
C54 0.65335(10) 0.77895(11) 0.07434(9) 0.0131(3) Uani d . 1 . . C
C55 0.52859(13) 0.96034(13) 0.22321(10) 0.0232(3) Uani d . 1 . . C
C56 0.79633(13) 0.62968(14) 0.24541(10) 0.0232(3) Uani d . 1 . . C
C57 0.30835(12) 0.76635(13) 0.03050(10) 0.0197(3) Uani d . 1 . . C
C58 0.35327(11) 0.68677(12) 0.02729(9) 0.0167(3) Uani d . 1 . . C
C59 0.39316(11) 0.63723(11) -0.04593(9) 0.0146(3) Uani d . 1 . . C
C6 0.07193(13) 0.45518(12) 0.58913(9) 0.0188(3) Uani d . 1 . . C
C60 0.38425(11) 0.66947(12) -0.11216(9) 0.0171(3) Uani d . 1 . . C
C61 0.33947(12) 0.75172(13) -0.10185(10) 0.0205(3) Uani d . 1 . . C
C62 0.44654(11) 0.55590(11) -0.05365(9) 0.0151(3) Uani d . 1 . . C
C7 0.12588(12) 0.45358(11) 0.51905(9) 0.0154(3) Uani d . 1 . . C
C8 0.22439(12) 0.51994(12) 0.52706(9) 0.0182(3) Uani d . 1 . . C
C9 0.26995(12) 0.51343(12) 0.45611(10) 0.0185(3) Uani d . 1 . . C
F1 0.11599(11) 0.67094(12) 0.12319(7) 0.0497(3) Uani d . 1 . . F
F10 0.46927(10) 0.20364(10) 0.21930(7) 0.0434(3) Uani d . 1 A . F
F11 0.38836(9) 0.28045(13) 0.32952(9) 0.0525(4) Uani d . 1 A . F
F12A 0.5011(5) 0.3794(3) 0.2814(4) 0.0366(9) Uani d P 0.75(2) A 1 F
F12B 0.5445(19) 0.3864(6) 0.3063(9) 0.049(4) Uani d P 0.25(2) A 2 F
F2 0.18105(10) 0.58991(9) 0.19443(9) 0.0434(3) Uani d . 1 . . F
F3 0.03416(8) 0.63257(10) 0.22346(8) 0.0383(3) Uani d . 1 . . F
F4 0.17798(9) 0.72217(10) 0.31647(7) 0.0387(3) Uani d . 1 . . F
F5 0.11236(10) 0.80434(10) 0.24575(11) 0.0530(4) Uani d . 1 . . F
F6 0.25889(8) 0.76293(10) 0.21720(7) 0.0339(2) Uani d . 1 . . F
F7A 0.5081(8) 0.1951(4) 0.34637(19) 0.0539(16) Uani d P 0.75(2) A 1 F
F7B 0.4533(15) 0.1703(9) 0.3293(9) 0.039(3) Uani d P 0.25(2) A 2 F
F8 0.53765(10) 0.36878(12) 0.40928(8) 0.0515(4) Uani d . 1 A . F
F9 0.61847(10) 0.29397(16) 0.29918(8) 0.0684(5) Uani d . 1 A . F
H13A -0.1579 0.1328 0.2037 0.032 Uiso calc R 1 . . H
H13B -0.2692 0.1357 0.2287 0.032 Uiso calc R 1 . . H
H13C -0.2216 0.0450 0.2350 0.032 Uiso calc R 1 . . H
H14A 0.2478 0.3597 0.2582 0.031 Uiso calc R 1 . . H
H14B 0.3381 0.4642 0.3112 0.031 Uiso calc R 1 . . H
H14C 0.2363 0.4755 0.2717 0.031 Uiso calc R 1 . . H
H16 -0.0806 0.3302 0.0167 0.026 Uiso calc R 1 . . H
H17 -0.0099 0.2099 -0.0805 0.026 Uiso calc R 1 . . H
H19 0.0912 0.0713 -0.1094 0.026 Uiso calc R 1 . . H
H1S1 0.6210 0.6489 0.5081 0.058 Uiso calc R 1 . . H
H1S2 0.6311 0.5726 0.4150 0.058 Uiso calc R 1 . . H
H1S3 0.5870 0.6726 0.4293 0.058 Uiso calc R 1 . . H
H2 -0.2890 0.1555 0.3857 0.023 Uiso calc R 1 . . H
H20 0.1809 -0.0158 -0.0588 0.027 Uiso calc R 1 . . H
H22 0.2483 -0.0486 0.0656 0.027 Uiso calc R 1 . . H
H23 0.2563 -0.0130 0.2083 0.027 Uiso calc R 1 . . H
H27A -0.1033 0.3505 0.2251 0.036 Uiso calc R 1 . . H
H27B -0.1367 0.3912 0.1560 0.036 Uiso calc R 1 . . H
H27C -0.0274 0.4482 0.2118 0.036 Uiso calc R 1 . . H
H28A 0.2443 0.1594 0.3556 0.032 Uiso calc R 1 . . H
H28B 0.1577 0.0507 0.3374 0.032 Uiso calc R 1 . . H
H28C 0.1271 0.1587 0.3525 0.032 Uiso calc R 1 . . H
H3 -0.2153 0.2597 0.5236 0.022 Uiso calc R 1 . . H
H30 0.3517 0.7003 0.3729 0.024 Uiso calc R 1 . . H
H31 0.4174 0.8267 0.5074 0.025 Uiso calc R 1 . . H
H33 0.5688 0.9748 0.6061 0.025 Uiso calc R 1 . . H
H34 0.7350 1.0726 0.6263 0.024 Uiso calc R 1 . . H
H36 0.9026 1.1109 0.5660 0.023 Uiso calc R 1 . . H
H37 0.9896 1.0737 0.4495 0.024 Uiso calc R 1 . . H
H41A 0.4798 0.6666 0.1910 0.031 Uiso calc R 1 . . H
H41B 0.3701 0.6360 0.2194 0.031 Uiso calc R 1 . . H
H41C 0.4543 0.5796 0.2320 0.031 Uiso calc R 1 . . H
H42A 0.8728 0.8941 0.2378 0.032 Uiso calc R 1 . . H
H42B 0.9742 0.9094 0.2948 0.032 Uiso calc R 1 . . H
H42C 0.9529 1.0095 0.2809 0.032 Uiso calc R 1 . . H
H44 0.5167 0.9728 0.0713 0.025 Uiso calc R 1 . . H
H45 0.5708 0.8753 -0.0523 0.023 Uiso calc R 1 . . H
H47 0.6518 0.7258 -0.1289 0.023 Uiso calc R 1 . . H
H48 0.7394 0.6084 -0.1221 0.022 Uiso calc R 1 . . H
H5 -0.0587 0.3949 0.6252 0.023 Uiso calc R 1 . . H
H50 0.8258 0.5340 -0.0331 0.021 Uiso calc R 1 . . H
H51 0.8604 0.5307 0.0981 0.023 Uiso calc R 1 . . H
H55A 0.4632 0.9139 0.2256 0.035 Uiso calc R 1 . . H
H55B 0.5187 1.0272 0.2230 0.035 Uiso calc R 1 . . H
H55C 0.5767 0.9761 0.2724 0.035 Uiso calc R 1 . . H
H56A 0.7840 0.6924 0.2891 0.035 Uiso calc R 1 . . H
H56B 0.8665 0.6282 0.2565 0.035 Uiso calc R 1 . . H
H56C 0.7491 0.5647 0.2455 0.035 Uiso calc R 1 . . H
H57 0.2804 0.7988 0.0800 0.024 Uiso calc R 1 . . H
H58 0.3569 0.6663 0.0737 0.020 Uiso calc R 1 . . H
H6 0.1041 0.5012 0.6444 0.023 Uiso calc R 1 . . H
H60 0.4083 0.6359 -0.1636 0.021 Uiso calc R 1 . . H
H61 0.3355 0.7744 -0.1470 0.025 Uiso calc R 1 . . H
H62 0.4609 0.5145 -0.1073 0.018 Uiso calc R 1 . . H
H8 0.2591 0.5687 0.5809 0.022 Uiso calc R 1 . . H
H9 0.3365 0.5579 0.4609 0.022 Uiso calc R 1 . . H

loop_
_atom_site_aniso_label
_atom_site_aniso_U_11
_atom_site_aniso_U_22
_atom_site_aniso_U_33
_atom_site_aniso_U_12
_atom_site_aniso_U_13
_atom_site_aniso_U_23
Cu1 0.01688(9) 0.01713(9) 0.00910(8) 0.00648(7) 0.00428(6) 0.00368(7)
Cu2 0.01462(9) 0.01850(9) 0.01005(9) 0.00674(7) 0.00388(6) 0.00430(7)
P1 0.01722(18) 0.02216(19) 0.01451(17) 0.00739(15) 0.00397(14) 0.00854(15)
P2 0.02061(19) 0.0224(2) 0.01578(18) 0.00520(15) 0.00000(14) 0.00431(15)
F1 0.0495(8) 0.0757(10) 0.0240(6) 0.0053(7) -0.0058(5) 0.0280(6)
F2 0.0403(7) 0.0274(6) 0.0558(8) 0.0175(5) -0.0049(6) 0.0046(5)
F3 0.0192(5) 0.0476(7) 0.0425(7) -0.0026(5) 0.0028(5) 0.0192(6)
F4 0.0393(6) 0.0494(7) 0.0169(5) -0.0075(5) -0.0002(4) 0.0141(5)
F5 0.0420(7) 0.0344(7) 0.0864(11) 0.0236(6) 0.0085(7) 0.0195(7)
F6 0.0234(5) 0.0464(7) 0.0352(6) 0.0034(5) 0.0101(4) 0.0229(5)
F7A 0.108(5) 0.0401(15) 0.0277(11) 0.035(2) 0.0120(17) 0.0201(10)
F7B 0.066(7) 0.028(3) 0.035(4) 0.020(4) 0.022(4) 0.021(3)
F8 0.0328(6) 0.0671(9) 0.0241(6) 0.0060(6) 0.0034(5) -0.0111(6)
F9 0.0322(7) 0.1269(15) 0.0295(7) 0.0413(8) 0.0034(5) 0.0000(8)
F10 0.0500(7) 0.0441(7) 0.0173(5) -0.0086(6) -0.0035(5) 0.0053(5)
F11 0.0235(6) 0.0868(11) 0.0443(7) 0.0044(6) 0.0087(5) 0.0287(7)
F12A 0.0495(19) 0.0369(11) 0.0416(17) 0.0243(12) 0.0245(14) 0.0264(12)
F12B 0.074(9) 0.023(3) 0.043(5) -0.004(4) 0.023(6) 0.014(3)
N1 0.0154(6) 0.0147(5) 0.0123(5) 0.0063(4) 0.0039(4) 0.0056(5)
N2 0.0151(6) 0.0152(5) 0.0123(5) 0.0072(4) 0.0035(4) 0.0057(4)
N3 0.0140(5) 0.0150(5) 0.0127(5) 0.0030(4) 0.0028(4) 0.0055(5)
N4 0.0133(5) 0.0134(5) 0.0135(6) 0.0030(4) 0.0037(4) 0.0045(4)
N5 0.0147(6) 0.0164(6) 0.0130(5) 0.0076(5) 0.0037(4) 0.0063(5)
N6 0.0155(6) 0.0151(6) 0.0136(5) 0.0067(5) 0.0026(4) 0.0059(5)
N7 0.0121(5) 0.0139(5) 0.0145(6) 0.0033(4) 0.0017(4) 0.0052(5)
N8 0.0121(5) 0.0157(6) 0.0118(5) 0.0040(4) 0.0031(4) 0.0046(4)
N9 0.0196(6) 0.0253(7) 0.0256(7) 0.0122(5) 0.0063(5) 0.0129(6)
N10 0.0150(6) 0.0130(5) 0.0195(6) 0.0072(5) 0.0054(5) 0.0058(5)
C1 0.0170(7) 0.0156(6) 0.0164(7) 0.0064(5) 0.0044(5) 0.0068(5)
C2 0.0160(7) 0.0208(7) 0.0231(7) 0.0072(6) 0.0077(6) 0.0108(6)
C3 0.0222(7) 0.0216(7) 0.0191(7) 0.0121(6) 0.0118(6) 0.0117(6)
C4 0.0214(7) 0.0169(7) 0.0153(7) 0.0113(6) 0.0080(5) 0.0087(5)
C5 0.0293(8) 0.0211(7) 0.0128(7) 0.0144(6) 0.0092(6) 0.0080(6)
C6 0.0291(8) 0.0190(7) 0.0098(6) 0.0117(6) 0.0033(6) 0.0041(5)
C7 0.0214(7) 0.0149(6) 0.0123(6) 0.0097(5) 0.0024(5) 0.0052(5)
C8 0.0225(7) 0.0163(7) 0.0140(7) 0.0070(6) -0.0016(5) 0.0030(5)
C9 0.0173(7) 0.0178(7) 0.0203(7) 0.0050(5) 0.0009(6) 0.0072(6)
C10 0.0172(7) 0.0167(7) 0.0161(7) 0.0078(5) 0.0042(5) 0.0073(5)
C11 0.0165(6) 0.0139(6) 0.0115(6) 0.0084(5) 0.0033(5) 0.0057(5)
C12 0.0179(7) 0.0141(6) 0.0117(6) 0.0091(5) 0.0043(5) 0.0057(5)
C13 0.0182(7) 0.0225(7) 0.0185(7) 0.0018(6) 0.0014(6) 0.0056(6)
C14 0.0178(7) 0.0244(8) 0.0182(7) 0.0036(6) 0.0058(6) 0.0082(6)
C15 0.0169(7) 0.0179(7) 0.0175(7) 0.0030(5) 0.0010(5) 0.0077(6)
C16 0.0194(7) 0.0258(8) 0.0200(7) 0.0019(6) -0.0011(6) 0.0131(6)
C17 0.0188(7) 0.0288(8) 0.0137(7) -0.0022(6) -0.0004(5) 0.0107(6)
C18 0.0150(7) 0.0202(7) 0.0116(6) -0.0028(5) 0.0019(5) 0.0049(5)
C19 0.0198(7) 0.0243(8) 0.0105(6) -0.0036(6) 0.0052(5) 0.0011(6)
C20 0.0198(7) 0.0197(7) 0.0162(7) -0.0006(6) 0.0089(6) -0.0014(6)
C21 0.0151(7) 0.0130(6) 0.0174(7) 0.0009(5) 0.0064(5) 0.0010(5)
C22 0.0206(7) 0.0158(7) 0.0281(8) 0.0069(6) 0.0104(6) 0.0043(6)
C23 0.0212(7) 0.0200(7) 0.0304(8) 0.0098(6) 0.0069(6) 0.0105(7)
C24 0.0149(7) 0.0166(7) 0.0202(7) 0.0035(5) 0.0032(5) 0.0076(6)
C25 0.0126(6) 0.0127(6) 0.0124(6) 0.0003(5) 0.0040(5) 0.0030(5)
C26 0.0126(6) 0.0144(6) 0.0116(6) -0.0008(5) 0.0024(5) 0.0034(5)
C27 0.0296(8) 0.0230(8) 0.0225(8) 0.0139(7) 0.0024(6) 0.0083(6)
C28 0.0202(7) 0.0276(8) 0.0209(7) 0.0088(6) 0.0030(6) 0.0129(6)
C29 0.0151(6) 0.0194(7) 0.0154(6) 0.0083(5) 0.0044(5) 0.0077(5)
C30 0.0164(7) 0.0241(7) 0.0220(7) 0.0086(6) 0.0083(6) 0.0104(6)
C31 0.0236(8) 0.0255(8) 0.0183(7) 0.0131(6) 0.0120(6) 0.0097(6)
C32 0.0231(7) 0.0193(7) 0.0151(7) 0.0127(6) 0.0078(6) 0.0082(6)
C33 0.0317(8) 0.0224(7) 0.0134(7) 0.0151(6) 0.0087(6) 0.0064(6)
C34 0.0322(8) 0.0177(7) 0.0116(6) 0.0126(6) 0.0021(6) 0.0032(5)
C35 0.0235(7) 0.0146(6) 0.0140(6) 0.0095(6) 0.0010(5) 0.0052(5)
C36 0.0239(8) 0.0163(7) 0.0167(7) 0.0064(6) -0.0044(6) 0.0044(6)
C37 0.0170(7) 0.0182(7) 0.0235(8) 0.0051(6) -0.0027(6) 0.0080(6)
C38 0.0172(7) 0.0174(7) 0.0190(7) 0.0078(5) 0.0023(5) 0.0082(6)
C39 0.0183(7) 0.0140(6) 0.0132(6) 0.0089(5) 0.0029(5) 0.0061(5)
C40 0.0180(7) 0.0157(6) 0.0124(6) 0.0099(5) 0.0039(5) 0.0066(5)
C41 0.0164(7) 0.0256(8) 0.0171(7) 0.0041(6) 0.0034(5) 0.0052(6)
C42 0.0161(7) 0.0240(8) 0.0218(7) 0.0043(6) 0.0046(6) 0.0074(6)
C43 0.0146(6) 0.0153(6) 0.0205(7) 0.0038(5) 0.0017(5) 0.0063(6)
C44 0.0176(7) 0.0193(7) 0.0271(8) 0.0048(6) 0.0002(6) 0.0122(6)
C45 0.0166(7) 0.0231(7) 0.0207(7) 0.0009(6) -0.0015(6) 0.0141(6)
C46 0.0124(6) 0.0175(7) 0.0154(7) -0.0004(5) 0.0007(5) 0.0076(5)
C47 0.0165(7) 0.0251(7) 0.0129(6) -0.0001(6) 0.0014(5) 0.0089(6)
C48 0.0175(7) 0.0211(7) 0.0117(6) 0.0008(6) 0.0045(5) 0.0040(5)
C49 0.0125(6) 0.0159(6) 0.0134(6) 0.0008(5) 0.0040(5) 0.0042(5)
C50 0.0161(7) 0.0165(7) 0.0175(7) 0.0046(5) 0.0070(5) 0.0031(5)
C51 0.0175(7) 0.0187(7) 0.0219(7) 0.0087(6) 0.0066(6) 0.0074(6)
C52 0.0146(6) 0.0175(7) 0.0161(7) 0.0060(5) 0.0038(5) 0.0068(5)
C53 0.0106(6) 0.0133(6) 0.0130(6) 0.0012(5) 0.0024(5) 0.0046(5)
C54 0.0102(6) 0.0140(6) 0.0139(6) 0.0013(5) 0.0017(5) 0.0054(5)
C55 0.0253(8) 0.0229(8) 0.0238(8) 0.0142(6) 0.0060(6) 0.0067(6)
C56 0.0290(8) 0.0306(8) 0.0181(7) 0.0175(7) 0.0061(6) 0.0124(6)
C57 0.0186(7) 0.0217(7) 0.0220(7) 0.0101(6) 0.0080(6) 0.0089(6)
C58 0.0166(7) 0.0176(7) 0.0185(7) 0.0059(5) 0.0054(5) 0.0089(6)
C59 0.0118(6) 0.0145(6) 0.0184(7) 0.0045(5) 0.0031(5) 0.0068(5)
C60 0.0154(7) 0.0209(7) 0.0168(7) 0.0072(6) 0.0041(5) 0.0078(6)
C61 0.0188(7) 0.0271(8) 0.0215(7) 0.0101(6) 0.0037(6) 0.0137(6)
C62 0.0141(6) 0.0139(6) 0.0173(7) 0.0050(5) 0.0048(5) 0.0052(5)
N1S 0.0539(11) 0.0338(9) 0.0251(8) 0.0236(8) 0.0044(7) 0.0103(7)
C1S 0.0518(13) 0.0373(11) 0.0402(11) 0.0254(10) 0.0103(9) 0.0215(9)
C2S 0.0539(12) 0.0284(9) 0.0170(8) 0.0271(9) 0.0060(7) 0.0086(7)

loop_
_atom_type_symbol
_atom_type_description
_atom_type_scat_dispersion_real
_atom_type_scat_dispersion_imag
_atom_type_scat_source
C C 0.0033 0.0016 'International Tables Vol C Tables 4.2.6.8 and 6.1.1.4'
H H 0.0000 0.0000 'International Tables Vol C Tables 4.2.6.8 and 6.1.1.4'
N N 0.0061 0.0033 'International Tables Vol C Tables 4.2.6.8 and 6.1.1.4'
F F 0.0171 0.0103 'International Tables Vol C Tables 4.2.6.8 and 6.1.1.4'
P P 0.1023 0.0942 'International Tables Vol C Tables 4.2.6.8 and 6.1.1.4'
Cu Cu 0.3201 1.2651 'International Tables Vol C Tables 4.2.6.8 and 6.1.1.4'

loop_
_geom_angle_atom_site_label_1
_geom_angle_atom_site_label_2
_geom_angle_atom_site_label_3
_geom_angle_site_symmetry_3
_geom_angle
_geom_angle_publ_flag
N1 Cu1 N2 . 82.42(5) yes
N1 Cu1 N3 . 127.02(5) yes
N1 Cu1 N4 . 128.14(5) yes
N2 Cu1 N3 . 128.70(5) yes
N2 Cu1 N4 . 113.29(5) yes
N3 Cu1 N4 . 82.54(5) yes
N5 Cu2 N6 . 82.24(5) yes
N5 Cu2 N7 . 117.54(5) yes
N5 Cu2 N8 . 134.81(5) yes
N6 Cu2 N7 . 125.71(5) yes
N6 Cu2 N8 . 120.45(5) yes
N7 Cu2 N8 . 82.30(5) yes
F1 P1 F5 . 90.67(9) ?
F1 P1 F3 . 90.08(7) ?
F5 P1 F3 . 90.64(7) ?
F1 P1 F2 . 89.95(8) ?
F5 P1 F2 . 179.24(8) ?
F3 P1 F2 . 89.80(7) ?
F1 P1 F4 . 178.84(8) ?
F5 P1 F4 . 90.34(8) ?
F3 P1 F4 . 90.47(6) ?
F2 P1 F4 . 89.04(7) ?
F1 P1 F6 . 90.65(7) ?
F5 P1 F6 . 89.07(7) ?
F3 P1 F6 . 179.22(7) ?
F2 P1 F6 . 90.49(7) ?
F4 P1 F6 . 88.81(6) ?
F12B P2 F7A . 153.7(8) ?
F12B P2 F11 . 105.2(10) ?
F7A P2 F11 . 95.4(4) ?
F12B P2 F8 . 76.2(6) ?
F7A P2 F8 . 88.21(19) ?
F11 P2 F8 . 88.85(7) ?
F12B P2 F10 . 101.8(6) ?
F7A P2 F10 . 93.62(18) ?
F11 P2 F10 . 91.82(7) ?
F8 P2 F10 . 177.99(8) ?
F12B P2 F9 . 72.0(10) ?
F7A P2 F9 . 87.4(4) ?
F11 P2 F9 . 177.18(10) ?
F8 P2 F9 . 90.87(7) ?
F10 P2 F9 . 88.36(7) ?
F7A P2 F12A . 178.0(3) ?
F11 P2 F12A . 86.56(17) ?
F8 P2 F12A . 91.7(2) ?
F10 P2 F12A . 86.4(2) ?
F9 P2 F12A . 90.64(18) ?
F12B P2 F7B . 177.4(4) ?
F11 P2 F7B . 73.5(5) ?
F8 P2 F7B . 101.5(5) ?
F10 P2 F7B . 80.5(5) ?
F9 P2 F7B . 109.3(5) ?
F12A P2 F7B . 155.7(5) ?
C1 N1 C12 . 118.40(12) ?
C1 N1 Cu1 . 130.64(10) ?
C12 N1 Cu1 . 110.96(9) ?
C10 N2 C11 . 118.74(12) ?
C10 N2 Cu1 . 129.68(10) ?
C11 N2 Cu1 . 111.23(9) ?
C15 N3 C26 . 118.61(13) ?
C15 N3 Cu1 . 129.28(10) ?
C26 N3 Cu1 . 112.11(9) ?
C24 N4 C25 . 118.68(12) ?
C24 N4 Cu1 . 130.60(10) ?
C25 N4 Cu1 . 110.60(9) ?
C29 N5 C40 . 118.88(12) ?
C29 N5 Cu2 . 129.05(10) ?
C40 N5 Cu2 . 111.85(10) ?
C38 N6 C39 . 118.34(13) ?
C38 N6 Cu2 . 130.65(10) ?
C39 N6 Cu2 . 110.96(10) ?
C43 N7 C54 . 118.36(13) ?
C43 N7 Cu2 . 130.50(10) ?
C54 N7 Cu2 . 111.12(9) ?
C52 N8 C53 . 118.62(12) ?
C52 N8 Cu2 . 129.14(10) ?
C53 N8 Cu2 . 111.99(9) ?
C61 N9 C57 . 116.57(13) ?
C62 N10 N10 2_665 111.19(15) ?
N1 C1 C2 . 121.62(14) ?
N1 C1 C13 . 117.86(13) ?
C2 C1 C13 . 120.52(14) ?
C3 C2 C1 . 120.15(14) ?
C3 C2 H2 . 119.9 ?
C1 C2 H2 . 119.9 ?
C2 C3 C4 . 119.53(13) ?
C2 C3 H3 . 120.2 ?
C4 C3 H3 . 120.2 ?
C12 C4 C3 . 116.93(14) ?
C12 C4 C5 . 119.45(14) ?
C3 C4 C5 . 123.61(13) ?
C6 C5 C4 . 120.75(14) ?
C6 C5 H5 . 119.6 ?
C4 C5 H5 . 119.6 ?
C5 C6 C7 . 121.12(14) ?
C5 C6 H6 . 119.4 ?
C7 C6 H6 . 119.4 ?
C11 C7 C8 . 117.29(13) ?
C11 C7 C6 . 119.34(14) ?
C8 C7 C6 . 123.38(14) ?
C9 C8 C7 . 119.31(14) ?
C9 C8 H8 . 120.3 ?
C7 C8 H8 . 120.3 ?
C8 C9 C10 . 120.08(14) ?
C8 C9 H9 . 120.0 ?
C10 C9 H9 . 120.0 ?
N2 C10 C9 . 121.52(13) ?
N2 C10 C14 . 117.02(13) ?
C9 C10 C14 . 121.44(14) ?
N2 C11 C7 . 123.06(13) ?
N2 C11 C12 . 117.20(12) ?
C7 C11 C12 . 119.72(13) ?
N1 C12 C4 . 123.25(14) ?
N1 C12 C11 . 117.19(12) ?
C4 C12 C11 . 119.54(13) ?
C1 C13 H13A . 109.5 ?
C1 C13 H13B . 109.5 ?
H13A C13 H13B . 109.5 ?
C1 C13 H13C . 109.5 ?
H13A C13 H13C . 109.5 ?
H13B C13 H13C . 109.5 ?
C10 C14 H14A . 109.5 ?
C10 C14 H14B . 109.5 ?
H14A C14 H14B . 109.5 ?
C10 C14 H14C . 109.5 ?
H14A C14 H14C . 109.5 ?
H14B C14 H14C . 109.5 ?
N3 C15 C16 . 121.74(14) ?
N3 C15 C27 . 116.65(13) ?
C16 C15 C27 . 121.61(14) ?
C17 C16 C15 . 120.11(15) ?
C17 C16 H16 . 119.9 ?
C15 C16 H16 . 119.9 ?
C16 C17 C18 . 119.39(14) ?
C16 C17 H17 . 120.3 ?
C18 C17 H17 . 120.3 ?
C26 C18 C17 . 117.35(14) ?
C26 C18 C19 . 118.94(14) ?
C17 C18 C19 . 123.72(14) ?
C20 C19 C18 . 121.08(14) ?
C20 C19 H19 . 119.5 ?
C18 C19 H19 . 119.5 ?
C19 C20 C21 . 121.15(14) ?
C19 C20 H20 . 119.4 ?
C21 C20 H20 . 119.4 ?
C25 C21 C22 . 117.37(14) ?
C25 C21 C20 . 119.24(14) ?
C22 C21 C20 . 123.38(14) ?
C23 C22 C21 . 119.37(14) ?
C23 C22 H22 . 120.3 ?
C21 C22 H22 . 120.3 ?
C22 C23 C24 . 120.18(15) ?
C22 C23 H23 . 119.9 ?
C24 C23 H23 . 119.9 ?
N4 C24 C23 . 121.45(14) ?
N4 C24 C28 . 118.14(13) ?
C23 C24 C28 . 120.40(14) ?
N4 C25 C21 . 122.92(14) ?
N4 C25 C26 . 117.53(12) ?
C21 C25 C26 . 119.55(13) ?
N3 C26 C18 . 122.81(14) ?
N3 C26 C25 . 117.20(12) ?
C18 C26 C25 . 120.00(13) ?
C15 C27 H27A . 109.5 ?
C15 C27 H27B . 109.5 ?
H27A C27 H27B . 109.5 ?
C15 C27 H27C . 109.5 ?
H27A C27 H27C . 109.5 ?
H27B C27 H27C . 109.5 ?
C24 C28 H28A . 109.5 ?
C24 C28 H28B . 109.5 ?
H28A C28 H28B . 109.5 ?
C24 C28 H28C . 109.5 ?
H28A C28 H28C . 109.5 ?
H28B C28 H28C . 109.5 ?
N5 C29 C30 . 121.32(14) ?
N5 C29 C41 . 117.76(13) ?
C30 C29 C41 . 120.87(14) ?
C31 C30 C29 . 120.01(14) ?
C31 C30 H30 . 120.0 ?
C29 C30 H30 . 120.0 ?
C30 C31 C32 . 119.73(14) ?
C30 C31 H31 . 120.1 ?
C32 C31 H31 . 120.1 ?
C40 C32 C31 . 116.94(14) ?
C40 C32 C33 . 119.33(14) ?
C31 C32 C33 . 123.71(14) ?
C34 C33 C32 . 121.10(14) ?
C34 C33 H33 . 119.5 ?
C32 C33 H33 . 119.5 ?
C33 C34 C35 . 120.84(14) ?
C33 C34 H34 . 119.6 ?
C35 C34 H34 . 119.6 ?
C39 C35 C36 . 117.21(14) ?
C39 C35 C34 . 119.38(14) ?
C36 C35 C34 . 123.39(14) ?
C37 C36 C35 . 119.28(14) ?
C37 C36 H36 . 120.4 ?
C35 C36 H36 . 120.4 ?
C36 C37 C38 . 120.13(15) ?
C36 C37 H37 . 119.9 ?
C38 C37 H37 . 119.9 ?
N6 C38 C37 . 121.70(14) ?
N6 C38 C42 . 117.55(13) ?
C37 C38 C42 . 120.75(14) ?
N6 C39 C35 . 123.26(14) ?
N6 C39 C40 . 117.05(13) ?
C35 C39 C40 . 119.65(13) ?
N5 C40 C32 . 123.09(14) ?
N5 C40 C39 . 117.23(12) ?
C32 C40 C39 . 119.62(13) ?
C29 C41 H41A . 109.5 ?
C29 C41 H41B . 109.5 ?
H41A C41 H41B . 109.5 ?
C29 C41 H41C . 109.5 ?
H41A C41 H41C . 109.5 ?
H41B C41 H41C . 109.5 ?
C38 C42 H42A . 109.5 ?
C38 C42 H42B . 109.5 ?
H42A C42 H42B . 109.5 ?
C38 C42 H42C . 109.5 ?
H42A C42 H42C . 109.5 ?
H42B C42 H42C . 109.5 ?
N7 C43 C44 . 121.54(14) ?
N7 C43 C55 . 117.37(13) ?
C44 C43 C55 . 121.07(14) ?
C45 C44 C43 . 120.28(14) ?
C45 C44 H44 . 119.9 ?
C43 C44 H44 . 119.9 ?
C44 C45 C46 . 119.16(14) ?
C44 C45 H45 . 120.4 ?
C46 C45 H45 . 120.4 ?
C54 C46 C45 . 117.20(14) ?
C54 C46 C47 . 119.66(14) ?
C45 C46 C47 . 123.14(14) ?
C48 C47 C46 . 120.61(14) ?
C48 C47 H47 . 119.7 ?
C46 C47 H47 . 119.7 ?
C47 C48 C49 . 121.08(14) ?
C47 C48 H48 . 119.5 ?
C49 C48 H48 . 119.5 ?
C53 C49 C50 . 117.28(13) ?
C53 C49 C48 . 119.39(13) ?
C50 C49 C48 . 123.32(13) ?
C51 C50 C49 . 119.27(13) ?
C51 C50 H50 . 120.4 ?
C49 C50 H50 . 120.4 ?
C50 C51 C52 . 120.31(14) ?
C50 C51 H51 . 119.8 ?
C52 C51 H51 . 119.8 ?
N8 C52 C51 . 121.41(13) ?
N8 C52 C56 . 117.47(13) ?
C51 C52 C56 . 121.12(13) ?
N8 C53 C49 . 123.03(13) ?
N8 C53 C54 . 117.35(12) ?
C49 C53 C54 . 119.62(13) ?
N7 C54 C46 . 123.32(13) ?
N7 C54 C53 . 117.10(12) ?
C46 C54 C53 . 119.58(13) ?
C43 C55 H55A . 109.5 ?
C43 C55 H55B . 109.5 ?
H55A C55 H55B . 109.5 ?
C43 C55 H55C . 109.5 ?
H55A C55 H55C . 109.5 ?
H55B C55 H55C . 109.5 ?
C52 C56 H56A . 109.5 ?
C52 C56 H56B . 109.5 ?
H56A C56 H56B . 109.5 ?
C52 C56 H56C . 109.5 ?
H56A C56 H56C . 109.5 ?
H56B C56 H56C . 109.5 ?
N9 C57 C58 . 124.20(14) ?
N9 C57 H57 . 117.9 ?
C58 C57 H57 . 117.9 ?
C57 C58 C59 . 118.35(14) ?
C57 C58 H58 . 120.8 ?
C59 C58 H58 . 120.8 ?
C60 C59 C58 . 118.18(13) ?
C60 C59 C62 . 119.51(13) ?
C58 C59 C62 . 122.27(13) ?
C59 C60 C61 . 118.88(14) ?
C59 C60 H60 . 120.6 ?
C61 C60 H60 . 120.6 ?
N9 C61 C60 . 123.77(14) ?
N9 C61 H61 . 118.1 ?
C60 C61 H61 . 118.1 ?
N10 C62 C59 . 120.86(13) ?
N10 C62 H62 . 119.6 ?
C59 C62 H62 . 119.6 ?
C2S C1S H1S1 . 109.5 ?
C2S C1S H1S2 . 109.5 ?
H1S1 C1S H1S2 . 109.5 ?
C2S C1S H1S3 . 109.5 ?
H1S1 C1S H1S3 . 109.5 ?
H1S2 C1S H1S3 . 109.5 ?
N1S C2S C1S . 179.7(2) ?

loop_
_geom_bond_atom_site_label_1
_geom_bond_atom_site_label_2
_geom_bond_site_symmetry_2
_geom_bond_distance
_geom_bond_publ_flag
Cu1 N1 . 2.0402(12) yes
Cu1 N2 . 2.0350(12) yes
Cu1 N3 . 2.0182(12) yes
Cu1 N4 . 2.0591(12) yes
Cu2 N5 . 2.0259(12) yes
Cu2 N6 . 2.0587(12) yes
Cu2 N7 . 2.0602(12) yes
Cu2 N8 . 2.0261(12) yes
P1 F1 . 1.5865(12) ?
P1 F5 . 1.5893(12) ?
P1 F3 . 1.5916(11) ?
P1 F2 . 1.5993(12) ?
P1 F4 . 1.6002(11) ?
P1 F6 . 1.6035(11) ?
P2 F12B . 1.465(9) ?
P2 F7A . 1.558(3) ?
P2 F11 . 1.5814(13) ?
P2 F8 . 1.5908(12) ?
P2 F10 . 1.5937(11) ?
P2 F9 . 1.5966(13) ?
P2 F12A . 1.639(3) ?
P2 F7B . 1.692(8) ?
N1 C1 . 1.3332(19) ?
N1 C12 . 1.3664(18) ?
N2 C10 . 1.3330(19) ?
N2 C11 . 1.3618(18) ?
N3 C15 . 1.3347(19) ?
N3 C26 . 1.3647(18) ?
N4 C24 . 1.3338(19) ?
N4 C25 . 1.3649(18) ?
N5 C29 . 1.3328(19) ?
N5 C40 . 1.3658(18) ?
N6 C38 . 1.3342(19) ?
N6 C39 . 1.3674(18) ?
N7 C43 . 1.3354(19) ?
N7 C54 . 1.3638(18) ?
N8 C52 . 1.3346(18) ?
N8 C53 . 1.3661(18) ?
N9 C61 . 1.337(2) ?
N9 C57 . 1.347(2) ?
N10 C62 . 1.279(2) ?
N10 N10 2_665 1.415(2) ?
C1 C2 . 1.412(2) ?
C1 C13 . 1.500(2) ?
C2 C3 . 1.369(2) ?
C2 H2 . 0.9500 ?
C3 C4 . 1.410(2) ?
C3 H3 . 0.9500 ?
C4 C12 . 1.4079(19) ?
C4 C5 . 1.434(2) ?
C5 C6 . 1.355(2) ?
C5 H5 . 0.9500 ?
C6 C7 . 1.433(2) ?
C6 H6 . 0.9500 ?
C7 C11 . 1.4049(19) ?
C7 C8 . 1.406(2) ?
C8 C9 . 1.375(2) ?
C8 H8 . 0.9500 ?
C9 C10 . 1.408(2) ?
C9 H9 . 0.9500 ?
C10 C14 . 1.500(2) ?
C11 C12 . 1.438(2) ?
C13 H13A . 0.9800 ?
C13 H13B . 0.9800 ?
C13 H13C . 0.9800 ?
C14 H14A . 0.9800 ?
C14 H14B . 0.9800 ?
C14 H14C . 0.9800 ?
C15 C16 . 1.406(2) ?
C15 C27 . 1.498(2) ?
C16 C17 . 1.370(2) ?
C16 H16 . 0.9500 ?
C17 C18 . 1.409(2) ?
C17 H17 . 0.9500 ?
C18 C26 . 1.4072(19) ?
C18 C19 . 1.434(2) ?
C19 C20 . 1.351(3) ?
C19 H19 . 0.9500 ?
C20 C21 . 1.432(2) ?
C20 H20 . 0.9500 ?
C21 C25 . 1.4060(19) ?
C21 C22 . 1.409(2) ?
C22 C23 . 1.367(2) ?
C22 H22 . 0.9500 ?
C23 C24 . 1.414(2) ?
C23 H23 . 0.9500 ?
C24 C28 . 1.496(2) ?
C25 C26 . 1.435(2) ?
C27 H27A . 0.9800 ?
C27 H27B . 0.9800 ?
C27 H27C . 0.9800 ?
C28 H28A . 0.9800 ?
C28 H28B . 0.9800 ?
C28 H28C . 0.9800 ?
C29 C30 . 1.415(2) ?
C29 C41 . 1.495(2) ?
C30 C31 . 1.371(2) ?
C30 H30 . 0.9500 ?
C31 C32 . 1.410(2) ?
C31 H31 . 0.9500 ?
C32 C40 . 1.4073(19) ?
C32 C33 . 1.432(2) ?
C33 C34 . 1.353(2) ?
C33 H33 . 0.9500 ?
C34 C35 . 1.437(2) ?
C34 H34 . 0.9500 ?
C35 C39 . 1.404(2) ?
C35 C36 . 1.413(2) ?
C36 C37 . 1.371(2) ?
C36 H36 . 0.9500 ?
C37 C38 . 1.413(2) ?
C37 H37 . 0.9500 ?
C38 C42 . 1.500(2) ?
C39 C40 . 1.439(2) ?
C41 H41A . 0.9800 ?
C41 H41B . 0.9800 ?
C41 H41C . 0.9800 ?
C42 H42A . 0.9800 ?
C42 H42B . 0.9800 ?
C42 H42C . 0.9800 ?
C43 C44 . 1.410(2) ?
C43 C55 . 1.500(2) ?
C44 C45 . 1.371(2) ?
C44 H44 . 0.9500 ?
C45 C46 . 1.411(2) ?
C45 H45 . 0.9500 ?
C46 C54 . 1.4044(19) ?
C46 C47 . 1.435(2) ?
C47 C48 . 1.356(2) ?
C47 H47 . 0.9500 ?
C48 C49 . 1.435(2) ?
C48 H48 . 0.9500 ?
C49 C53 . 1.4052(19) ?
C49 C50 . 1.411(2) ?
C50 C51 . 1.369(2) ?
C50 H50 . 0.9500 ?
C51 C52 . 1.412(2) ?
C51 H51 . 0.9500 ?
C52 C56 . 1.500(2) ?
C53 C54 . 1.4401(19) ?
C55 H55A . 0.9800 ?
C55 H55B . 0.9800 ?
C55 H55C . 0.9800 ?
C56 H56A . 0.9800 ?
C56 H56B . 0.9800 ?
C56 H56C . 0.9800 ?
C57 C58 . 1.385(2) ?
C57 H57 . 0.9500 ?
C58 C59 . 1.399(2) ?
C58 H58 . 0.9500 ?
C59 C60 . 1.390(2) ?
C59 C62 . 1.4673(19) ?
C60 C61 . 1.392(2) ?
C60 H60 . 0.9500 ?
C61 H61 . 0.9500 ?
C62 H62 . 0.9500 ?
N1S C2S . 1.141(3) ?
C1S C2S . 1.461(3) ?
C1S H1S1 . 0.9800 ?
C1S H1S2 . 0.9800 ?
C1S H1S3 . 0.9800 ?

loop_
_geom_torsion_atom_site_label_1
_geom_torsion_atom_site_label_2
_geom_torsion_atom_site_label_3
_geom_torsion_atom_site_label_4
_geom_torsion_site_symmetry_1
_geom_torsion
N3 Cu1 N1 C1 . 38.97(15)
N2 Cu1 N1 C1 . 172.56(13)
N4 Cu1 N1 C1 . -73.69(14)
N3 Cu1 N1 C12 . -141.76(9)
N2 Cu1 N1 C12 . -8.16(9)
N4 Cu1 N1 C12 . 105.59(10)
N3 Cu1 N2 C10 . -45.98(14)
N1 Cu1 N2 C10 . -178.17(13)
N4 Cu1 N2 C10 . 53.44(13)
N3 Cu1 N2 C11 . 141.01(9)
N1 Cu1 N2 C11 . 8.82(9)
N4 Cu1 N2 C11 . -119.57(9)
N2 Cu1 N3 C15 . -66.13(14)
N1 Cu1 N3 C15 . 46.98(15)
N4 Cu1 N3 C15 . 179.92(13)
N2 Cu1 N3 C26 . 113.73(10)
N1 Cu1 N3 C26 . -133.16(9)
N4 Cu1 N3 C26 . -0.22(9)
N3 Cu1 N4 C24 . 176.80(13)
N2 Cu1 N4 C24 . 47.74(14)
N1 Cu1 N4 C24 . -51.20(15)
N3 Cu1 N4 C25 . 0.92(9)
N2 Cu1 N4 C25 . -128.14(9)
N1 Cu1 N4 C25 . 132.92(9)
N8 Cu2 N5 C29 . -52.44(15)
N6 Cu2 N5 C29 . -178.28(13)
N7 Cu2 N5 C29 . 55.32(13)
N8 Cu2 N5 C40 . 133.19(9)
N6 Cu2 N5 C40 . 7.35(9)
N7 Cu2 N5 C40 . -119.05(9)
N5 Cu2 N6 C38 . 171.54(13)
N8 Cu2 N6 C38 . 33.39(14)
N7 Cu2 N6 C38 . -69.98(14)
N5 Cu2 N6 C39 . -6.00(9)
N8 Cu2 N6 C39 . -144.15(9)
N7 Cu2 N6 C39 . 112.48(10)
N5 Cu2 N7 C43 . 41.70(14)
N8 Cu2 N7 C43 . 178.71(13)
N6 Cu2 N7 C43 . -59.11(14)
N5 Cu2 N7 C54 . -140.11(9)
N8 Cu2 N7 C54 . -3.10(9)
N6 Cu2 N7 C54 . 119.09(9)
N5 Cu2 N8 C52 . -61.07(15)
N6 Cu2 N8 C52 . 50.22(14)
N7 Cu2 N8 C52 . 177.36(13)
N5 Cu2 N8 C53 . 124.79(10)
N6 Cu2 N8 C53 . -123.92(9)
N7 Cu2 N8 C53 . 3.22(9)
C12 N1 C1 C2 . -1.6(2)
Cu1 N1 C1 C2 . 177.63(11)
C12 N1 C1 C13 . 178.46(13)
Cu1 N1 C1 C13 . -2.3(2)
N1 C1 C2 C3 . -1.6(2)
C13 C1 C2 C3 . 178.33(14)
C1 C2 C3 C4 . 2.6(2)
C2 C3 C4 C12 . -0.5(2)
C2 C3 C4 C5 . 177.89(14)
C12 C4 C5 C6 . 2.3(2)
C3 C4 C5 C6 . -176.05(14)
C4 C5 C6 C7 . 0.4(2)
C5 C6 C7 C11 . -2.2(2)
C5 C6 C7 C8 . 177.75(14)
C11 C7 C8 C9 . 0.4(2)
C6 C7 C8 C9 . -179.49(14)
C7 C8 C9 C10 . 0.0(2)
C11 N2 C10 C9 . 0.8(2)
Cu1 N2 C10 C9 . -171.80(11)
C11 N2 C10 C14 . -177.78(13)
Cu1 N2 C10 C14 . 9.65(19)
C8 C9 C10 N2 . -0.7(2)
C8 C9 C10 C14 . 177.81(14)
C10 N2 C11 C7 . -0.3(2)
Cu1 N2 C11 C7 . 173.61(11)
C10 N2 C11 C12 . 178.05(12)
Cu1 N2 C11 C12 . -8.08(15)
C8 C7 C11 N2 . -0.3(2)
C6 C7 C11 N2 . 179.58(13)
C8 C7 C11 C12 . -178.61(12)
C6 C7 C11 C12 . 1.3(2)
C1 N1 C12 C4 . 3.9(2)
Cu1 N1 C12 C4 . -175.49(11)
C1 N1 C12 C11 . -174.36(12)
Cu1 N1 C12 C11 . 6.26(15)
C3 C4 C12 N1 . -2.8(2)
C5 C4 C12 N1 . 178.73(13)
C3 C4 C12 C11 . 175.36(12)
C5 C4 C12 C11 . -3.1(2)
N2 C11 C12 N1 . 1.24(18)
C7 C11 C12 N1 . 179.60(12)
N2 C11 C12 C4 . -177.08(12)
C7 C11 C12 C4 . 1.3(2)
C26 N3 C15 C16 . 0.0(2)
Cu1 N3 C15 C16 . 179.86(11)
C26 N3 C15 C27 . -179.48(13)
Cu1 N3 C15 C27 . 0.4(2)
N3 C15 C16 C17 . 0.5(2)
C27 C15 C16 C17 . 179.92(15)
C15 C16 C17 C18 . -0.4(2)
C16 C17 C18 C26 . 0.0(2)
C16 C17 C18 C19 . -179.93(14)
C26 C18 C19 C20 . -1.6(2)
C17 C18 C19 C20 . 178.34(15)
C18 C19 C20 C21 . 0.7(2)
C19 C20 C21 C25 . 1.2(2)
C19 C20 C21 C22 . -179.46(15)
C25 C21 C22 C23 . 0.3(2)
C20 C21 C22 C23 . -179.09(15)
C21 C22 C23 C24 . 0.3(2)
C25 N4 C24 C23 . -1.4(2)
Cu1 N4 C24 C23 . -176.96(11)
C25 N4 C24 C28 . 177.70(13)
Cu1 N4 C24 C28 . 2.1(2)
C22 C23 C24 N4 . 0.2(2)
C22 C23 C24 C28 . -178.86(15)
C24 N4 C25 C21 . 2.1(2)
Cu1 N4 C25 C21 . 178.50(11)
C24 N4 C25 C26 . -177.92(13)
Cu1 N4 C25 C26 . -1.48(15)
C22 C21 C25 N4 . -1.5(2)
C20 C21 C25 N4 . 177.88(13)
C22 C21 C25 C26 . 178.46(13)
C20 C21 C25 C26 . -2.1(2)
C15 N3 C26 C18 . -0.5(2)
Cu1 N3 C26 C18 . 179.62(11)
C15 N3 C26 C25 . 179.35(13)
Cu1 N3 C26 C25 . -0.52(15)
C17 C18 C26 N3 . 0.5(2)
C19 C18 C26 N3 . -179.58(13)
C17 C18 C26 C25 . -179.35(13)
C19 C18 C26 C25 . 0.6(2)
N4 C25 C26 N3 . 1.40(19)
C21 C25 C26 N3 . -178.59(12)
N4 C25 C26 C18 . -178.74(12)
C21 C25 C26 C18 . 1.3(2)
C40 N5 C29 C30 . 1.4(2)
Cu2 N5 C29 C30 . -172.65(11)
C40 N5 C29 C41 . -176.17(13)
Cu2 N5 C29 C41 . 9.80(19)
N5 C29 C30 C31 . -1.9(2)
C41 C29 C30 C31 . 175.53(15)
C29 C30 C31 C32 . 0.8(2)
C30 C31 C32 C40 . 0.8(2)
C30 C31 C32 C33 . -177.92(15)
C40 C32 C33 C34 . -1.6(2)
C31 C32 C33 C34 . 177.07(15)
C32 C33 C34 C35 . 0.3(2)
C33 C34 C35 C39 . 2.3(2)
C33 C34 C35 C36 . -176.38(14)
C39 C35 C36 C37 . -0.4(2)
C34 C35 C36 C37 . 178.32(14)
C35 C36 C37 C38 . 1.7(2)
C39 N6 C38 C37 . -1.9(2)
Cu2 N6 C38 C37 . -179.33(10)
C39 N6 C38 C42 . 177.79(13)
Cu2 N6 C38 C42 . 0.4(2)
C36 C37 C38 N6 . -0.5(2)
C36 C37 C38 C42 . 179.77(14)
C38 N6 C39 C35 . 3.3(2)
Cu2 N6 C39 C35 . -178.78(11)
C38 N6 C39 C40 . -174.15(12)
Cu2 N6 C39 C40 . 3.74(15)
C36 C35 C39 N6 . -2.2(2)
C34 C35 C39 N6 . 179.08(13)
C36 C35 C39 C40 . 175.24(13)
C34 C35 C39 C40 . -3.5(2)
C29 N5 C40 C32 . 0.3(2)
Cu2 N5 C40 C32 . 175.29(11)
C29 N5 C40 C39 . 177.42(12)
Cu2 N5 C40 C39 . -7.57(15)
C31 C32 C40 N5 . -1.4(2)
C33 C32 C40 N5 . 177.40(13)
C31 C32 C40 C39 . -178.43(13)
C33 C32 C40 C39 . 0.3(2)
N6 C39 C40 N5 . 2.56(18)
C35 C39 C40 N5 . -175.02(12)
N6 C39 C40 C32 . 179.80(12)
C35 C39 C40 C32 . 2.2(2)
C54 N7 C43 C44 . -4.0(2)
Cu2 N7 C43 C44 . 174.06(11)
C54 N7 C43 C55 . 174.17(13)
Cu2 N7 C43 C55 . -7.7(2)
N7 C43 C44 C45 . 3.3(2)
C55 C43 C44 C45 . -174.85(15)
C43 C44 C45 C46 . 0.3(2)
C44 C45 C46 C54 . -2.7(2)
C44 C45 C46 C47 . 177.73(14)
C54 C46 C47 C48 . -1.9(2)
C45 C46 C47 C48 . 177.67(14)
C46 C47 C48 C49 . -0.3(2)
C47 C48 C49 C53 . 2.2(2)
C47 C48 C49 C50 . -176.86(14)
C53 C49 C50 C51 . 0.7(2)
C48 C49 C50 C51 . 179.83(14)
C49 C50 C51 C52 . 1.7(2)
C53 N8 C52 C51 . 0.4(2)
Cu2 N8 C52 C51 . -173.41(11)
C53 N8 C52 C56 . -179.02(13)
Cu2 N8 C52 C56 . 7.2(2)
C50 C51 C52 N8 . -2.3(2)
C50 C51 C52 C56 . 177.06(15)
C52 N8 C53 C49 . 2.2(2)
Cu2 N8 C53 C49 . 177.00(11)
C52 N8 C53 C54 . -177.69(12)
Cu2 N8 C53 C54 . -2.87(15)
C50 C49 C53 N8 . -2.7(2)
C48 C49 C53 N8 . 178.12(13)
C50 C49 C53 C54 . 177.13(13)
C48 C49 C53 C54 . -2.0(2)
C43 N7 C54 C46 . 1.4(2)
Cu2 N7 C54 C46 . -177.05(11)
C43 N7 C54 C53 . -179.08(12)
Cu2 N7 C54 C53 . 2.49(15)
C45 C46 C54 N7 . 2.0(2)
C47 C46 C54 N7 . -178.44(13)
C45 C46 C54 C53 . -177.54(13)
C47 C46 C54 C53 . 2.0(2)
N8 C53 C54 N7 . 0.22(19)
C49 C53 C54 N7 . -179.65(12)
N8 C53 C54 C46 . 179.78(12)
C49 C53 C54 C46 . -0.1(2)
C61 N9 C57 C58 . 1.6(2)
N9 C57 C58 C59 . -1.1(2)
C57 C58 C59 C60 . -0.9(2)
C57 C58 C59 C62 . 176.94(14)
C58 C59 C60 C61 . 2.2(2)
C62 C59 C60 C61 . -175.74(14)
C57 N9 C61 C60 . -0.2(2)
C59 C60 C61 N9 . -1.7(2)
N10 N10 C62 C59 2_665 -178.60(14)
C60 C59 C62 N10 . 165.82(14)
C58 C59 C62 N10 . -12.0(2)
